data_4028160
loop_
_publ_author_name
'Fumiya Urabe'
'Shunsuke Nagashima'
'Keisuke Takahashi'
'Jun Ishihara'
'Susumi Hatakeyama'

_publ_section_title
;
 Total Synthesis of (-)-Cinatrin C1 Based on an In(OTf)3-Catalyzed
 Conia-Ene Reaction
;
_journal_name_full 'Journal of Organic Chemistry'
_journal_page_first 3847
_journal_page_last 3857
_journal_paper_doi 10.1021/jo400263w
_journal_volume 78
_journal_year 2013
_chemical_formula_moiety 'C14 H16 O6 '
_chemical_formula_sum 'C14 H16 O6'
_chemical_formula_weight 280.28
_space_group_IT_number 4
_symmetry_cell_setting monoclinic
_symmetry_Int_Tables_number 4
_symmetry_space_group_name_Hall 'P 2yb'
_symmetry_space_group_name_H-M 'P 1 21 1'
_audit_creation_date 2010-02-24
_audit_creation_method 'by CrystalStructure 3.8'
_cell_angle_alpha 90.0000
_cell_angle_beta 90.3446(13)
_cell_angle_gamma 90.0000
_cell_formula_units_Z 2
_cell_length_a 6.9339(7)
_cell_length_b 7.4506(7)
_cell_length_c 12.9466(13)
_cell_measurement_reflns_used 1950
_cell_measurement_temperature 296.1
_cell_measurement_theta_max 27.5
_cell_measurement_theta_min 3.1
_cell_volume 668.83(11)
_computing_cell_refinement CrystalClear
_computing_data_collection CrystalClear
_computing_data_reduction CrystalStructure
_computing_publication_material 'CrystalStructure 3.8'
_computing_structure_refinement CRYSTALS
_computing_structure_solution SIR2004
_diffrn_detector_area_resol_mean 7.31
_diffrn_measured_fraction_theta_full 0.950
_diffrn_measured_fraction_theta_max 0.950
_diffrn_measurement_device_type 'Rigaku Mercury'
_diffrn_measurement_method \w
_diffrn_radiation_type 'Mo K\a'
_diffrn_radiation_wavelength 0.71070
_diffrn_reflns_av_R_equivalents 0.010
_diffrn_reflns_limit_h_max 5
_diffrn_reflns_limit_h_min -9
_diffrn_reflns_limit_k_max 9
_diffrn_reflns_limit_k_min -8
_diffrn_reflns_limit_l_max 16
_diffrn_reflns_limit_l_min -12
_diffrn_reflns_number 4984
_diffrn_reflns_theta_full 27.48
_diffrn_reflns_theta_max 27.48
_exptl_absorpt_coefficient_mu 0.109
_exptl_absorpt_correction_T_max 0.968
_exptl_absorpt_correction_T_min 0.808
_exptl_absorpt_correction_type multi-scan
_exptl_absorpt_process_details 'Jacobson, R. (1998) Private communication'
_exptl_crystal_colour colorless
_exptl_crystal_density_diffrn 1.392
_exptl_crystal_description block
_exptl_crystal_F_000 296.00
_exptl_crystal_size_max 0.60
_exptl_crystal_size_mid 0.60
_exptl_crystal_size_min 0.30
_refine_diff_density_max 0.25
_refine_diff_density_min -0.29
_refine_ls_extinction_method none
_refine_ls_goodness_of_fit_ref 0.896
_refine_ls_hydrogen_treatment mixed
_refine_ls_number_parameters 203
_refine_ls_number_reflns 2509
_refine_ls_R_factor_gt 0.0346
_refine_ls_shift/su_max 0.0000
_refine_ls_structure_factor_coef Fsqd
_refine_ls_weighting_details 'w = 1/[0.0010Fo^2^ + 3.0000\s(Fo^2^) + 0.5000]/(4Fo^2^)'
_refine_ls_weighting_scheme calc
_refine_ls_wR_factor_ref 0.0871
_reflns_number_gt 2506
_reflns_number_total 2595
_reflns_threshold_expression F^2^>2.0\s(F^2^)
_cod_data_source_file jo400263w_si_001.cif
_cod_data_source_block '__0834a'
_cod_original_formula_sum 'C14 H16 O6 '
_cod_database_code 4028160

loop_
_symmetry_equiv_pos_site_id
_symmetry_equiv_pos_as_xyz
1 +X,+Y,+Z
2 -X,1/2+Y,-Z

loop_
_atom_site_label
_atom_site_type_symbol
_atom_site_fract_x
_atom_site_fract_y
_atom_site_fract_z
_atom_site_U_iso_or_equiv
_atom_site_adp_type
_atom_site_occupancy
_atom_site_symmetry_multiplicity
_atom_site_calc_flag
_atom_site_refinement_flags
O(1) O 1.10177(16) 0.3564(2) 0.16009(10) 0.0518(3) Uani 1.00 1 d .
O(2) O 0.82599(16) 0.06395(19) 0.12288(9) 0.0422(3) Uani 1.00 1 d .
O(3) O 0.83502(16) 0.51547(17) 0.18292(9) 0.0405(3) Uani 1.00 1 d .
O(4) O 0.81095(19) 0.4360(2) -0.05962(10) 0.0482(3) Uani 1.00 1 d .
O(5) O 0.45673(17) 0.2855(2) 0.04977(9) 0.0434(3) Uani 1.00 1 d .
O(6) O 0.66063(16) 0.23848(19) 0.30468(8) 0.0407(3) Uani 1.00 1 d .
C(1) C 0.9311(2) 0.3727(2) 0.14768(12) 0.0348(3) Uani 1.00 1 d .
C(2) C 0.79634(19) 0.2443(2) 0.09014(11) 0.0307(3) Uani 1.00 1 d .
C(3) C 0.6545(2) 0.0030(2) 0.17553(13) 0.0410(4) Uani 1.00 1 d .
C(4) C 0.5626(2) 0.1704(2) 0.21670(11) 0.0348(3) Uani 1.00 1 d .
C(5) C 0.5970(2) 0.3045(2) 0.12795(11) 0.0318(3) Uani 1.00 1 d .
C(6) C 0.6293(2) 0.4978(2) 0.16029(13) 0.0388(4) Uani 1.00 1 d .
C(7) C 0.8321(2) 0.2570(2) -0.02561(11) 0.0398(4) Uani 1.00 1 d .
C(8) C 0.6034(3) 0.1623(3) 0.39924(14) 0.0620(6) Uani 1.00 1 d .
C(9) C 0.6989(2) 0.2571(3) 0.48739(12) 0.0472(4) Uani 1.00 1 d .
C(10) C 0.6951(3) 0.1775(4) 0.58476(15) 0.0693(7) Uani 1.00 1 d .
C(11) C 0.7821(3) 0.2599(5) 0.66833(16) 0.0832(9) Uani 1.00 1 d .
C(12) C 0.8743(3) 0.4200(5) 0.65555(17) 0.0791(8) Uani 1.00 1 d .
C(13) C 0.8804(3) 0.5010(4) 0.55953(18) 0.0709(7) Uani 1.00 1 d .
C(14) C 0.7929(2) 0.4176(3) 0.47544(15) 0.0534(5) Uani 1.00 1 d .
H(1) H 0.918(4) 0.467(4) -0.087(2) 0.081(8) Uiso 1.00 1 c .
H(2) H 0.360(4) 0.284(5) 0.076(2) 0.089(9) Uiso 1.00 1 c .
H(3) H 0.5681 -0.0575 0.1277 0.049 Uiso 1.00 1 c R
H(4) H 0.6882 -0.0778 0.2315 0.049 Uiso 1.00 1 c R
H(5) H 0.4262 0.1533 0.2298 0.042 Uiso 1.00 1 c R
H(6) H 0.5543 0.5251 0.2213 0.046 Uiso 1.00 1 c R
H(7) H 0.5924 0.5784 0.1048 0.047 Uiso 1.00 1 c R
H(8) H 0.7400 0.1815 -0.0619 0.048 Uiso 1.00 1 c R
H(9) H 0.9619 0.2162 -0.0403 0.048 Uiso 1.00 1 c R
H(10) H 0.6396 0.0366 0.4005 0.075 Uiso 1.00 1 c R
H(11) H 0.4646 0.1728 0.4059 0.075 Uiso 1.00 1 c R
H(12) H 0.6306 0.0630 0.5939 0.084 Uiso 1.00 1 c R
H(13) H 0.7777 0.2042 0.7360 0.100 Uiso 1.00 1 c R
H(14) H 0.9362 0.4775 0.7143 0.095 Uiso 1.00 1 c R
H(15) H 0.9453 0.6153 0.5509 0.085 Uiso 1.00 1 c R
H(16) H 0.7984 0.4734 0.4078 0.064 Uiso 1.00 1 c R

loop_
_atom_site_aniso_label
_atom_site_aniso_U_11
_atom_site_aniso_U_22
_atom_site_aniso_U_33
_atom_site_aniso_U_12
_atom_site_aniso_U_13
_atom_site_aniso_U_23
O(1) 0.0297(5) 0.0686(9) 0.0569(7) -0.0014(5) -0.0048(5) -0.0024(6)
O(2) 0.0403(5) 0.0353(6) 0.0509(6) 0.0050(4) 0.0074(4) 0.0038(5)
O(3) 0.0404(6) 0.0389(6) 0.0423(6) -0.0030(5) 0.0008(4) -0.0056(5)
O(4) 0.0419(6) 0.0582(8) 0.0446(6) 0.0003(5) 0.0072(5) 0.0138(6)
O(5) 0.0283(5) 0.0678(9) 0.0341(5) -0.0029(5) -0.0050(4) 0.0039(5)
O(6) 0.0437(5) 0.0532(7) 0.0254(4) -0.0115(5) 0.0002(4) 0.0026(4)
C(1) 0.0313(6) 0.0412(9) 0.0318(6) -0.0013(6) 0.0019(5) 0.0006(6)
C(2) 0.0284(6) 0.0327(8) 0.0312(6) 0.0017(5) 0.0014(5) 0.0012(5)
C(3) 0.0449(8) 0.0403(9) 0.0378(8) -0.0086(7) -0.0002(6) 0.0027(7)
C(4) 0.0301(7) 0.0459(9) 0.0285(7) -0.0072(6) -0.0001(5) 0.0033(6)
C(5) 0.0259(6) 0.0417(9) 0.0278(6) 0.0008(5) -0.0000(5) 0.0018(6)
C(6) 0.0351(7) 0.0398(9) 0.0414(8) 0.0057(6) 0.0034(6) -0.0003(7)
C(7) 0.0376(7) 0.0499(10) 0.0320(7) -0.0038(7) 0.0046(5) -0.0048(6)
C(8) 0.0811(14) 0.0762(16) 0.0286(8) -0.0325(12) 0.0032(8) 0.0055(8)
C(9) 0.0444(8) 0.0656(13) 0.0315(7) -0.0029(8) 0.0030(6) -0.0005(8)
C(10) 0.0775(14) 0.095(2) 0.0358(9) -0.0064(13) -0.0005(9) 0.0082(10)
C(11) 0.0766(15) 0.138(2) 0.0346(9) -0.0011(18) -0.0071(9) 0.0015(14)
C(12) 0.0497(11) 0.140(2) 0.0480(11) 0.0026(14) -0.0091(9) -0.0269(14)
C(13) 0.0489(10) 0.097(2) 0.0672(13) -0.0129(11) 0.0006(9) -0.0297(13)
C(14) 0.0462(9) 0.0714(14) 0.0427(9) -0.0053(9) 0.0037(7) -0.0077(9)

loop_
_atom_type_symbol
_atom_type_description
_atom_type_scat_dispersion_real
_atom_type_scat_dispersion_imag
_atom_type_scat_source
C C 0.003 0.002
;
International Tables for Crystallography
(1992, Vol. C, Tables 4.2.6.8 and 6.1.1.4)
;
H H 0.000 0.000
;
International Tables for Crystallography
(1992, Vol. C, Table 6.1.1.4)
;
O O 0.011 0.006
;
International Tables for Crystallography
(1992, Vol. C, Tables 4.2.6.8 and 6.1.1.4)
;

loop_
_geom_angle_atom_site_label_1
_geom_angle_atom_site_label_2
_geom_angle_atom_site_label_3
_geom_angle
_geom_angle_publ_flag
C(2) O(2) C(3) 108.58(12) yes
C(1) O(3) C(6) 110.34(12) yes
C(4) O(6) C(8) 114.71(14) yes
O(1) C(1) O(3) 121.85(15) yes
O(1) C(1) C(2) 127.02(16) yes
O(3) C(1) C(2) 111.12(12) yes
O(2) C(2) C(1) 111.04(11) yes
O(2) C(2) C(5) 108.03(12) yes
O(2) C(2) C(7) 109.12(13) yes
C(1) C(2) C(5) 102.14(12) yes
C(1) C(2) C(7) 109.76(12) yes
C(5) C(2) C(7) 116.58(12) yes
O(2) C(3) C(4) 104.99(14) yes
O(6) C(4) C(3) 112.39(12) yes
O(6) C(4) C(5) 106.93(13) yes
C(3) C(4) C(5) 101.89(12) yes
O(5) C(5) C(2) 111.16(11) yes
O(5) C(5) C(4) 111.19(12) yes
O(5) C(5) C(6) 113.25(13) yes
C(2) C(5) C(4) 101.05(12) yes
C(2) C(5) C(6) 103.53(12) yes
C(4) C(5) C(6) 115.65(12) yes
O(3) C(6) C(5) 106.48(12) yes
O(4) C(7) C(2) 110.38(14) yes
O(6) C(8) C(9) 110.34(18) yes
C(8) C(9) C(10) 118.6(2) yes
C(8) C(9) C(14) 122.35(17) yes
C(10) C(9) C(14) 119.01(18) yes
C(9) C(10) C(11) 120.6(2) yes
C(10) C(11) C(12) 119.8(2) yes
C(11) C(12) C(13) 120.5(2) yes
C(12) C(13) C(14) 119.6(2) yes
C(9) C(14) C(13) 120.47(19) yes
C(7) O(4) H(1) 107(2) no
C(5) O(5) H(2) 107(2) no
O(2) C(3) H(3) 110.6 no
O(2) C(3) H(4) 110.6 no
C(4) C(3) H(3) 110.6 no
C(4) C(3) H(4) 110.6 no
H(3) C(3) H(4) 109.5 no
O(6) C(4) H(5) 111.7 no
C(3) C(4) H(5) 111.7 no
C(5) C(4) H(5) 111.7 no
O(3) C(6) H(6) 110.2 no
O(3) C(6) H(7) 110.2 no
C(5) C(6) H(6) 110.2 no
C(5) C(6) H(7) 110.2 no
H(6) C(6) H(7) 109.5 no
O(4) C(7) H(8) 109.2 no
O(4) C(7) H(9) 109.2 no
C(2) C(7) H(8) 109.2 no
C(2) C(7) H(9) 109.2 no
H(8) C(7) H(9) 109.5 no
O(6) C(8) H(10) 109.3 no
O(6) C(8) H(11) 109.3 no
C(9) C(8) H(10) 109.3 no
C(9) C(8) H(11) 109.3 no
H(10) C(8) H(11) 109.5 no
C(9) C(10) H(12) 119.7 no
C(11) C(10) H(12) 119.7 no
C(10) C(11) H(13) 120.1 no
C(12) C(11) H(13) 120.1 no
C(11) C(12) H(14) 119.8 no
C(13) C(12) H(14) 119.8 no
C(12) C(13) H(15) 120.2 no
C(14) C(13) H(15) 120.2 no
C(9) C(14) H(16) 119.8 no
C(13) C(14) H(16) 119.8 no

loop_
_geom_bond_atom_site_label_1
_geom_bond_atom_site_label_2
_geom_bond_distance
_geom_bond_publ_flag
O(1) C(1) 1.1996(18) yes
O(2) C(2) 1.423(2) yes
O(2) C(3) 1.447(2) yes
O(3) C(1) 1.337(2) yes
O(3) C(6) 1.4605(18) yes
O(4) C(7) 1.412(2) yes
O(5) C(5) 1.4067(18) yes
O(6) C(4) 1.4169(18) yes
O(6) C(8) 1.409(2) yes
C(1) C(2) 1.528(2) yes
C(2) C(5) 1.5360(19) yes
C(2) C(7) 1.523(2) yes
C(3) C(4) 1.499(2) yes
C(4) C(5) 1.542(2) yes
C(5) C(6) 1.516(2) yes
C(8) C(9) 1.494(2) yes
C(9) C(10) 1.394(2) yes
C(9) C(14) 1.372(3) yes
C(10) C(11) 1.380(3) yes
C(11) C(12) 1.364(5) yes
C(12) C(13) 1.383(3) yes
C(13) C(14) 1.390(3) yes
O(4) H(1) 0.86(2) no
O(5) H(2) 0.76(2) no
C(3) H(3) 0.970 no
C(3) H(4) 0.970 no
C(4) H(5) 0.970 no
C(6) H(6) 0.970 no
C(6) H(7) 0.970 no
C(7) H(8) 0.970 no
C(7) H(9) 0.970 no
C(8) H(10) 0.970 no
C(8) H(11) 0.970 no
C(10) H(12) 0.970 no
C(11) H(13) 0.970 no
C(12) H(14) 0.970 no
C(13) H(15) 0.970 no
C(14) H(16) 0.970 no

loop_
_geom_contact_atom_site_label_1
_geom_contact_atom_site_label_2
_geom_contact_distance
_geom_contact_site_symmetry_2
O(1) O(2) 2.9372(19) .
O(1) O(3) 2.2178(17) .
O(1) O(4) 3.5270(18) .
O(1) O(4) 3.447(2) 2_745
O(1) O(5) 2.9016(16) 1_655
O(1) C(2) 2.4456(18) .
O(1) C(4) 3.5555(19) 1_655
O(1) C(5) 3.5433(17) .
O(1) C(5) 3.4831(17) 1_655
O(1) C(6) 3.4412(19) .
O(1) C(7) 3.1260(19) .
O(1) C(7) 3.487(2) 2_755
O(2) O(1) 2.9372(19) .
O(2) O(3) 3.4532(18) .
O(2) O(4) 2.8181(17) 2_745
O(2) O(5) 3.1855(17) .
O(2) O(6) 2.9288(16) .
O(2) C(1) 2.434(2) .
O(2) C(4) 2.3379(18) .
O(2) C(5) 2.396(2) .
O(2) C(6) 3.543(2) .
O(2) C(7) 2.401(2) .
O(2) C(7) 3.532(2) 2_745
O(3) O(1) 2.2178(17) .
O(3) O(2) 3.4532(18) .
O(3) O(4) 3.1988(17) .
O(3) O(5) 3.5684(17) .
O(3) O(6) 2.8686(17) .
O(3) C(2) 2.365(2) .
O(3) C(4) 3.222(2) .
O(3) C(5) 2.3847(19) .
O(3) C(7) 3.316(2) .
O(3) C(7) 3.573(2) 2_755
O(4) O(1) 3.5270(18) .
O(4) O(1) 3.447(2) 2_755
O(4) O(2) 2.8181(17) 2_755
O(4) O(3) 3.1988(17) .
O(4) O(5) 3.0557(18) .
O(4) O(5) 3.201(2) 2_655
O(4) C(1) 2.845(2) .
O(4) C(2) 2.411(2) .
O(4) C(2) 3.586(2) 2_755
O(4) C(3) 3.586(2) 2_655
O(4) C(5) 3.0168(19) .
O(4) C(6) 3.154(2) .
O(5) O(1) 2.9016(16) 1_455
O(5) O(2) 3.1855(17) .
O(5) O(3) 3.5684(17) .
O(5) O(4) 3.0557(18) .
O(5) O(4) 3.201(2) 2_645
O(5) O(6) 3.5996(15) .
O(5) C(1) 3.5772(18) .
O(5) C(2) 2.4286(17) .
O(5) C(3) 2.989(2) .
O(5) C(3) 3.421(2) 2_655
O(5) C(4) 2.4344(19) .
O(5) C(6) 2.441(2) .
O(5) C(6) 3.511(2) 2_645
O(5) C(7) 2.7933(19) .
O(6) O(2) 2.9288(16) .
O(6) O(3) 2.8686(17) .
O(6) O(5) 3.5996(15) .
O(6) C(1) 2.9485(19) .
O(6) C(2) 2.9383(17) .
O(6) C(3) 2.424(2) .
O(6) C(5) 2.3790(17) .
O(6) C(6) 2.696(2) .
O(6) C(9) 2.3828(18) .
O(6) C(14) 2.736(2) .
C(1) O(2) 2.434(2) .
C(1) O(4) 2.845(2) .
C(1) O(5) 3.5772(18) .
C(1) O(6) 2.9485(19) .
C(1) C(3) 3.377(2) .
C(1) C(4) 3.102(2) .
C(1) C(5) 2.384(2) .
C(1) C(6) 2.297(2) .
C(1) C(7) 2.496(2) .
C(2) O(1) 2.4456(18) .
C(2) O(3) 2.365(2) .
C(2) O(4) 2.411(2) .
C(2) O(4) 3.586(2) 2_745
C(2) O(5) 2.4286(17) .
C(2) O(6) 2.9383(17) .
C(2) C(3) 2.331(2) .
C(2) C(4) 2.376(2) .
C(2) C(6) 2.397(2) .
C(3) O(4) 3.586(2) 2_645
C(3) O(5) 2.989(2) .
C(3) O(5) 3.421(2) 2_645
C(3) O(6) 2.424(2) .
C(3) C(1) 3.377(2) .
C(3) C(2) 2.331(2) .
C(3) C(5) 2.362(2) .
C(3) C(7) 3.452(2) .
C(3) C(8) 3.152(2) .
C(4) O(1) 3.5555(19) 1_455
C(4) O(2) 2.3379(18) .
C(4) O(3) 3.222(2) .
C(4) O(5) 2.4344(19) .
C(4) C(1) 3.102(2) .
C(4) C(2) 2.376(2) .
C(4) C(6) 2.589(2) .
C(4) C(8) 2.379(2) .
C(5) O(1) 3.4831(17) 1_455
C(5) O(1) 3.5433(17) .
C(5) O(2) 2.396(2) .
C(5) O(3) 2.3847(19) .
C(5) O(4) 3.0168(19) .
C(5) O(6) 2.3790(17) .
C(5) C(1) 2.384(2) .
C(5) C(3) 2.362(2) .
C(5) C(7) 2.603(2) .
C(6) O(1) 3.4412(19) .
C(6) O(2) 3.543(2) .
C(6) O(4) 3.154(2) .
C(6) O(5) 2.441(2) .
C(6) O(5) 3.511(2) 2_655
C(6) O(6) 2.696(2) .
C(6) C(1) 2.297(2) .
C(6) C(2) 2.397(2) .
C(6) C(4) 2.589(2) .
C(6) C(7) 3.321(2) .
C(7) O(1) 3.1260(19) .
C(7) O(1) 3.487(2) 2_745
C(7) O(2) 2.401(2) .
C(7) O(2) 3.532(2) 2_755
C(7) O(3) 3.316(2) .
C(7) O(3) 3.573(2) 2_745
C(7) O(5) 2.7933(19) .
C(7) C(1) 2.496(2) .
C(7) C(3) 3.452(2) .
C(7) C(5) 2.603(2) .
C(7) C(6) 3.321(2) .
C(8) C(3) 3.152(2) .
C(8) C(4) 2.379(2) .
C(8) C(10) 2.483(2) .
C(8) C(14) 2.511(3) .
C(9) O(6) 2.3828(18) .
C(9) C(11) 2.409(2) .
C(9) C(12) 2.768(3) .
C(9) C(13) 2.397(3) .
C(9) C(13) 3.541(3) 2_746
C(10) C(8) 2.483(2) .
C(10) C(12) 2.374(4) .
C(10) C(13) 2.752(4) .
C(10) C(14) 2.383(3) .
C(11) C(9) 2.409(2) .
C(11) C(13) 2.385(4) .
C(11) C(14) 2.761(3) .
C(12) C(9) 2.768(3) .
C(12) C(10) 2.374(4) .
C(12) C(14) 2.396(2) .
C(13) C(9) 2.397(3) .
C(13) C(9) 3.541(3) 2_756
C(13) C(10) 2.752(4) .
C(13) C(11) 2.385(4) .
C(14) O(6) 2.736(2) .
C(14) C(8) 2.511(3) .
C(14) C(10) 2.383(3) .
C(14) C(11) 2.761(3) .
C(14) C(12) 2.396(2) .
O(1) H(1) 3.54(2) .
O(1) H(1) 3.05(3) 2_745
O(1) H(2) 2.17(2) 1_655
O(1) H(5) 2.853 1_655
O(1) H(6) 3.467 1_655
O(1) H(8) 2.950 2_755
O(1) H(9) 2.955 .
O(1) H(9) 3.127 2_755
O(1) H(13) 3.034 2_756
O(1) H(14) 3.270 2_746
O(2) H(1) 1.97(2) 2_745
O(2) H(2) 3.55(3) 2_645
O(2) H(3) 2.006 .
O(2) H(4) 2.006 .
O(2) H(5) 3.176 .
O(2) H(8) 2.613 .
O(2) H(9) 2.581 .
O(2) H(9) 3.168 2_745
O(2) H(14) 2.746 2_746
O(3) H(1) 3.57(2) .
O(3) H(4) 3.259 1_565
O(3) H(6) 2.013 .
O(3) H(7) 2.013 .
O(3) H(8) 3.567 2_755
O(3) H(9) 2.768 2_755
O(3) H(13) 3.203 2_756
O(3) H(16) 2.941 .
O(4) H(2) 2.86(3) 2_655
O(4) H(3) 2.767 2_655
O(4) H(5) 3.184 2_655
O(4) H(7) 2.826 .
O(4) H(8) 1.959 .
O(4) H(9) 1.959 .
O(4) H(9) 2.913 2_755
O(4) H(13) 3.167 1_554
O(4) H(14) 3.074 1_554
O(5) H(1) 3.56(3) 2_645
O(5) H(3) 2.853 .
O(5) H(3) 2.583 2_655
O(5) H(5) 2.540 .
O(5) H(6) 2.926 .
O(5) H(7) 2.479 .
O(5) H(7) 2.548 2_645
O(5) H(8) 2.565 .
O(5) H(8) 3.255 2_655
O(6) H(3) 3.241 .
O(6) H(4) 2.547 .
O(6) H(5) 1.991 .
O(6) H(6) 2.502 .
O(6) H(10) 1.956 .
O(6) H(11) 1.956 .
O(6) H(12) 3.418 2_656
O(6) H(14) 3.416 2_746
O(6) H(15) 3.426 2_746
O(6) H(16) 2.396 .
C(1) H(1) 3.12(2) .
C(1) H(1) 3.29(3) 2_745
C(1) H(2) 3.19(2) 1_655
C(1) H(6) 3.009 .
C(1) H(7) 2.856 .
C(1) H(8) 3.332 .
C(1) H(8) 3.430 2_755
C(1) H(9) 2.708 .
C(1) H(9) 3.008 2_755
C(1) H(13) 3.523 2_756
C(1) H(14) 3.563 2_746
C(1) H(16) 3.576 .
C(2) H(1) 2.96(2) .
C(2) H(1) 2.86(3) 2_745
C(2) H(2) 3.05(2) .
C(2) H(3) 2.794 .
C(2) H(4) 3.113 .
C(2) H(5) 3.220 .
C(2) H(6) 3.180 .
C(2) H(7) 2.870 .
C(2) H(8) 2.058 .
C(2) H(9) 2.058 .
C(3) H(1) 3.19(2) 2_745
C(3) H(2) 3.19(3) .
C(3) H(5) 2.065 .
C(3) H(7) 3.321 1_545
C(3) H(8) 3.404 .
C(3) H(10) 2.926 .
C(3) H(11) 3.504 .
C(3) H(14) 3.175 2_746
C(4) H(2) 2.44(2) .
C(4) H(3) 2.052 .
C(4) H(4) 2.052 .
C(4) H(6) 2.644 .
C(4) H(7) 3.375 .
C(4) H(10) 2.632 .
C(4) H(11) 2.546 .
C(5) H(2) 1.78(2) .
C(5) H(3) 2.705 .
C(5) H(4) 3.210 .
C(5) H(5) 2.104 .
C(5) H(6) 2.063 .
C(5) H(7) 2.063 .
C(5) H(8) 2.809 .
C(5) H(9) 3.412 .
C(6) H(2) 2.68(3) .
C(6) H(3) 3.367 1_565
C(6) H(4) 3.319 1_565
C(6) H(5) 3.065 .
C(6) H(8) 3.165 2_655
C(6) H(13) 3.490 2_656
C(6) H(16) 3.411 .
C(7) H(1) 1.86(3) .
C(7) H(1) 3.12(2) 2_745
C(7) H(2) 3.54(2) .
C(7) H(3) 3.582 .
C(7) H(3) 3.364 2_655
C(7) H(7) 3.373 .
C(7) H(7) 3.384 2_645
C(7) H(13) 3.132 1_554
C(8) H(4) 2.877 .
C(8) H(5) 2.509 .
C(8) H(6) 3.567 .
C(8) H(12) 2.632 .
C(8) H(12) 3.400 2_656
C(8) H(15) 3.210 2_746
C(8) H(16) 2.685 .
C(9) H(10) 2.032 .
C(9) H(10) 3.463 2_656
C(9) H(11) 2.031 .
C(9) H(11) 3.578 2_656
C(9) H(12) 2.055 .
C(9) H(12) 3.390 2_656
C(9) H(13) 3.285 .
C(9) H(15) 3.272 .
C(9) H(15) 2.732 2_746
C(9) H(16) 2.035 .
C(10) H(6) 3.261 2_646
C(10) H(10) 2.632 .
C(10) H(10) 3.548 2_656
C(10) H(11) 2.806 .
C(10) H(13) 2.046 .
C(10) H(14) 3.251 .
C(10) H(15) 3.094 2_746
C(10) H(16) 3.262 .
C(11) H(5) 3.527 2_656
C(11) H(6) 3.253 2_646
C(11) H(8) 3.555 1_556
C(11) H(12) 2.042 .
C(11) H(14) 2.029 .
C(11) H(15) 3.259 .
C(11) H(15) 3.585 2_746
C(12) H(1) 3.36(2) 1_556
C(12) H(4) 3.359 2_756
C(12) H(5) 3.100 2_656
C(12) H(10) 3.559 2_756
C(12) H(11) 3.111 2_656
C(12) H(12) 3.248 .
C(12) H(13) 2.032 .
C(12) H(15) 2.050 .
C(12) H(16) 3.271 .
C(13) H(10) 3.375 2_756
C(13) H(11) 2.752 2_656
C(13) H(13) 3.261 .
C(13) H(14) 2.045 .
C(13) H(15) 3.433 2_746
C(13) H(16) 2.052 .
C(14) H(10) 3.181 .
C(14) H(10) 3.524 2_656
C(14) H(11) 3.049 .
C(14) H(11) 3.032 2_656
C(14) H(12) 3.258 .
C(14) H(12) 3.251 2_656
C(14) H(14) 3.272 .
C(14) H(15) 2.056 .
C(14) H(15) 2.914 2_746
H(1) O(1) 3.54(2) .
H(1) O(1) 3.05(3) 2_755
H(1) O(2) 1.97(2) 2_755
H(1) O(3) 3.57(2) .
H(1) O(5) 3.56(3) 2_655
H(1) C(1) 3.12(2) .
H(1) C(1) 3.29(3) 2_755
H(1) C(2) 2.96(2) .
H(1) C(2) 2.86(3) 2_755
H(1) C(3) 3.19(2) 2_755
H(1) C(7) 1.86(3) .
H(1) C(7) 3.12(2) 2_755
H(1) C(12) 3.36(2) 1_554
H(1) H(2) 3.06(4) 2_655
H(1) H(3) 3.416 2_655
H(1) H(4) 3.331 2_755
H(1) H(5) 3.316 2_655
H(1) H(7) 3.471 .
H(1) H(8) 2.484 .
H(1) H(8) 3.441 2_755
H(1) H(9) 1.987 .
H(1) H(9) 2.616 2_755
H(1) H(13) 3.162 1_554
H(1) H(14) 2.574 1_554
H(2) O(1) 2.17(2) 1_455
H(2) O(2) 3.55(3) 2_655
H(2) O(4) 2.86(3) 2_645
H(2) C(1) 3.19(2) 1_455
H(2) C(2) 3.05(2) .
H(2) C(3) 3.19(3) .
H(2) C(4) 2.44(2) .
H(2) C(5) 1.78(2) .
H(2) C(6) 2.68(3) .
H(2) C(7) 3.54(2) .
H(2) H(1) 3.06(4) 2_645
H(2) H(3) 3.001 .
H(2) H(3) 2.939 2_655
H(2) H(5) 2.258 .
H(2) H(6) 2.921 .
H(2) H(7) 2.744 .
H(2) H(7) 2.823 2_645
H(2) H(8) 3.286 .
H(2) H(8) 3.045 2_655
H(2) H(9) 3.177 1_455
H(3) O(2) 2.006 .
H(3) O(4) 2.767 2_645
H(3) O(5) 2.853 .
H(3) O(5) 2.583 2_645
H(3) O(6) 3.241 .
H(3) C(2) 2.794 .
H(3) C(4) 2.052 .
H(3) C(5) 2.705 .
H(3) C(6) 3.367 1_545
H(3) C(7) 3.582 .
H(3) C(7) 3.364 2_645
H(3) H(1) 3.416 2_645
H(3) H(2) 3.001 .
H(3) H(2) 2.939 2_645
H(3) H(4) 1.584 .
H(3) H(5) 2.280 .
H(3) H(6) 3.339 1_545
H(3) H(7) 2.734 1_545
H(3) H(7) 3.359 2_645
H(3) H(8) 3.264 .
H(3) H(8) 3.008 2_645
H(3) H(13) 3.473 2_646
H(4) O(2) 2.006 .
H(4) O(3) 3.259 1_545
H(4) O(6) 2.547 .
H(4) C(2) 3.113 .
H(4) C(4) 2.052 .
H(4) C(5) 3.210 .
H(4) C(6) 3.319 1_545
H(4) C(8) 2.877 .
H(4) C(12) 3.359 2_746
H(4) H(1) 3.331 2_745
H(4) H(3) 1.584 .
H(4) H(5) 2.503 .
H(4) H(6) 3.103 1_545
H(4) H(7) 3.112 1_545
H(4) H(10) 2.374 .
H(4) H(11) 3.321 .
H(4) H(14) 2.725 2_746
H(5) O(1) 2.853 1_455
H(5) O(2) 3.176 .
H(5) O(4) 3.184 2_645
H(5) O(5) 2.540 .
H(5) O(6) 1.991 .
H(5) C(2) 3.220 .
H(5) C(3) 2.065 .
H(5) C(5) 2.104 .
H(5) C(6) 3.065 .
H(5) C(8) 2.509 .
H(5) C(11) 3.527 2_646
H(5) C(12) 3.100 2_646
H(5) H(1) 3.316 2_645
H(5) H(2) 2.258 .
H(5) H(3) 2.280 .
H(5) H(4) 2.503 .
H(5) H(6) 2.911 .
H(5) H(10) 2.792 .
H(5) H(11) 2.299 .
H(5) H(14) 2.929 2_646
H(6) O(1) 3.467 1_455
H(6) O(3) 2.013 .
H(6) O(5) 2.926 .
H(6) O(6) 2.502 .
H(6) C(1) 3.009 .
H(6) C(2) 3.180 .
H(6) C(4) 2.644 .
H(6) C(5) 2.063 .
H(6) C(8) 3.567 .
H(6) C(10) 3.261 2_656
H(6) C(11) 3.253 2_656
H(6) H(2) 2.921 .
H(6) H(3) 3.339 1_565
H(6) H(4) 3.103 1_565
H(6) H(5) 2.911 .
H(6) H(7) 1.584 .
H(6) H(8) 3.119 2_655
H(6) H(12) 2.736 2_656
H(6) H(13) 2.720 2_656
H(6) H(16) 2.966 .
H(7) O(3) 2.013 .
H(7) O(4) 2.826 .
H(7) O(5) 2.479 .
H(7) O(5) 2.548 2_655
H(7) C(1) 2.856 .
H(7) C(2) 2.870 .
H(7) C(3) 3.321 1_565
H(7) C(4) 3.375 .
H(7) C(5) 2.063 .
H(7) C(7) 3.373 .
H(7) C(7) 3.384 2_655
H(7) H(1) 3.471 .
H(7) H(2) 2.744 .
H(7) H(2) 2.823 2_655
H(7) H(3) 2.734 1_565
H(7) H(3) 3.359 2_655
H(7) H(4) 3.112 1_565
H(7) H(6) 1.584 .
H(7) H(8) 2.489 2_655
H(7) H(9) 3.366 2_755
H(7) H(13) 3.432 2_656
H(8) O(1) 2.950 2_745
H(8) O(2) 2.613 .
H(8) O(3) 3.567 2_745
H(8) O(4) 1.959 .
H(8) O(5) 2.565 .
H(8) O(5) 3.255 2_645
H(8) C(1) 3.332 .
H(8) C(1) 3.430 2_745
H(8) C(2) 2.058 .
H(8) C(3) 3.404 .
H(8) C(5) 2.809 .
H(8) C(6) 3.165 2_645
H(8) C(11) 3.555 1_554
H(8) H(1) 2.484 .
H(8) H(1) 3.441 2_745
H(8) H(2) 3.286 .
H(8) H(2) 3.045 2_645
H(8) H(3) 3.264 .
H(8) H(3) 3.008 2_655
H(8) H(6) 3.119 2_645
H(8) H(7) 2.489 2_645
H(8) H(9) 1.584 .
H(8) H(13) 2.637 1_554
H(9) O(1) 2.955 .
H(9) O(1) 3.127 2_745
H(9) O(2) 2.581 .
H(9) O(2) 3.168 2_755
H(9) O(3) 2.768 2_745
H(9) O(4) 1.959 .
H(9) O(4) 2.913 2_745
H(9) C(1) 2.708 .
H(9) C(1) 3.008 2_745
H(9) C(2) 2.058 .
H(9) C(5) 3.412 .
H(9) H(1) 1.987 .
H(9) H(1) 2.616 2_745
H(9) H(2) 3.177 1_655
H(9) H(7) 3.366 2_745
H(9) H(8) 1.584 .
H(9) H(13) 3.160 1_554
H(10) O(6) 1.956 .
H(10) C(3) 2.926 .
H(10) C(4) 2.632 .
H(10) C(9) 2.032 .
H(10) C(9) 3.463 2_646
H(10) C(10) 2.632 .
H(10) C(10) 3.548 2_646
H(10) C(12) 3.559 2_746
H(10) C(13) 3.375 2_746
H(10) C(14) 3.181 .
H(10) C(14) 3.524 2_646
H(10) H(4) 2.374 .
H(10) H(5) 2.792 .
H(10) H(11) 1.584 .
H(10) H(12) 2.512 .
H(10) H(14) 3.333 2_746
H(10) H(15) 3.000 2_746
H(10) H(16) 3.437 .
H(11) O(6) 1.956 .
H(11) C(3) 3.504 .
H(11) C(4) 2.546 .
H(11) C(9) 2.031 .
H(11) C(9) 3.578 2_646
H(11) C(10) 2.806 .
H(11) C(12) 3.111 2_646
H(11) C(13) 2.752 2_646
H(11) C(14) 3.049 .
H(11) C(14) 3.032 2_646
H(11) H(4) 3.321 .
H(11) H(5) 2.299 .
H(11) H(10) 1.584 .
H(11) H(12) 2.808 .
H(11) H(12) 2.982 2_656
H(11) H(14) 3.494 2_646
H(11) H(15) 2.932 2_646
H(11) H(16) 3.221 .
H(11) H(16) 3.377 2_646
H(12) O(6) 3.418 2_646
H(12) C(8) 2.632 .
H(12) C(8) 3.400 2_646
H(12) C(9) 2.055 .
H(12) C(9) 3.390 2_646
H(12) C(11) 2.042 .
H(12) C(12) 3.248 .
H(12) C(14) 3.258 .
H(12) C(14) 3.251 2_646
H(12) H(6) 2.736 2_646
H(12) H(10) 2.512 .
H(12) H(11) 2.808 .
H(12) H(11) 2.982 2_646
H(12) H(13) 2.347 .
H(12) H(15) 3.518 2_746
H(12) H(16) 3.049 2_646
H(13) O(1) 3.034 2_746
H(13) O(3) 3.203 2_746
H(13) O(4) 3.167 1_556
H(13) C(1) 3.523 2_746
H(13) C(6) 3.490 2_646
H(13) C(7) 3.132 1_556
H(13) C(9) 3.285 .
H(13) C(10) 2.046 .
H(13) C(12) 2.032 .
H(13) C(13) 3.261 .
H(13) H(1) 3.162 1_556
H(13) H(3) 3.473 2_656
H(13) H(6) 2.720 2_646
H(13) H(7) 3.432 2_646
H(13) H(8) 2.637 1_556
H(13) H(9) 3.160 1_556
H(13) H(12) 2.347 .
H(13) H(14) 2.332 .
H(14) O(1) 3.270 2_756
H(14) O(2) 2.746 2_756
H(14) O(4) 3.074 1_556
H(14) O(6) 3.416 2_756
H(14) C(1) 3.563 2_756
H(14) C(3) 3.175 2_756
H(14) C(10) 3.251 .
H(14) C(11) 2.029 .
H(14) C(13) 2.045 .
H(14) C(14) 3.272 .
H(14) H(1) 2.574 1_556
H(14) H(4) 2.725 2_756
H(14) H(5) 2.929 2_656
H(14) H(10) 3.333 2_756
H(14) H(11) 3.494 2_656
H(14) H(13) 2.332 .
H(14) H(15) 2.352 .
H(15) O(6) 3.426 2_756
H(15) C(8) 3.210 2_756
H(15) C(9) 3.272 .
H(15) C(9) 2.732 2_756
H(15) C(10) 3.094 2_756
H(15) C(11) 3.259 .
H(15) C(11) 3.585 2_756
H(15) C(12) 2.050 .
H(15) C(13) 3.433 2_756
H(15) C(14) 2.056 .
H(15) C(14) 2.914 2_756
H(15) H(10) 3.000 2_756
H(15) H(11) 2.932 2_656
H(15) H(12) 3.518 2_756
H(15) H(14) 2.352 .
H(15) H(16) 2.359 .
H(15) H(16) 3.248 2_756
H(16) O(3) 2.941 .
H(16) O(6) 2.396 .
H(16) C(1) 3.576 .
H(16) C(6) 3.411 .
H(16) C(8) 2.685 .
H(16) C(9) 2.035 .
H(16) C(10) 3.262 .
H(16) C(12) 3.271 .
H(16) C(13) 2.052 .
H(16) H(6) 2.966 .
H(16) H(10) 3.437 .
H(16) H(11) 3.221 .
H(16) H(11) 3.377 2_656
H(16) H(12) 3.049 2_656
H(16) H(15) 2.359 .
H(16) H(15) 3.248 2_746

loop_
_geom_torsion_atom_site_label_1
_geom_torsion_atom_site_label_2
_geom_torsion_atom_site_label_3
_geom_torsion_atom_site_label_4
_geom_torsion
C(2) O(2) C(3) C(4) -26.09(15)
C(3) O(2) C(2) C(1) 113.59(13)
C(3) O(2) C(2) C(5) 2.35(15)
C(3) O(2) C(2) C(7) -125.30(12)
C(1) O(3) C(6) C(5) 13.08(16)
C(6) O(3) C(1) O(1) -178.08(15)
C(6) O(3) C(1) C(2) 3.33(17)
C(4) O(6) C(8) C(9) -173.72(15)
C(8) O(6) C(4) C(3) -85.71(18)
C(8) O(6) C(4) C(5) 163.29(15)
O(1) C(1) C(2) O(2) 48.7(2)
O(1) C(1) C(2) C(5) 163.66(16)
O(1) C(1) C(2) C(7) -72.0(2)
O(3) C(1) C(2) O(2) -132.80(13)
O(3) C(1) C(2) C(5) -17.84(16)
O(3) C(1) C(2) C(7) 106.47(14)
O(2) C(2) C(5) O(5) -96.84(15)
O(2) C(2) C(5) C(4) 21.22(14)
O(2) C(2) C(5) C(6) 141.27(12)
O(2) C(2) C(7) O(4) -177.75(11)
C(1) C(2) C(5) O(5) 146.01(13)
C(1) C(2) C(5) C(4) -95.92(13)
C(1) C(2) C(5) C(6) 24.12(14)
C(1) C(2) C(7) O(4) -55.86(16)
C(5) C(2) C(7) O(4) 59.59(18)
C(7) C(2) C(5) O(5) 26.4(2)
C(7) C(2) C(5) C(4) 144.45(14)
C(7) C(2) C(5) C(6) -95.51(16)
O(2) C(3) C(4) O(6) -75.49(15)
O(2) C(3) C(4) C(5) 38.63(14)
O(6) C(4) C(5) O(5) -159.50(12)
O(6) C(4) C(5) C(2) 82.46(13)
O(6) C(4) C(5) C(6) -28.52(16)
C(3) C(4) C(5) O(5) 82.41(14)
C(3) C(4) C(5) C(2) -35.63(14)
C(3) C(4) C(5) C(6) -146.62(13)
O(5) C(5) C(6) O(3) -143.89(12)
C(2) C(5) C(6) O(3) -23.40(15)
C(4) C(5) C(6) O(3) 86.12(14)
O(6) C(8) C(9) C(10) -165.88(19)
O(6) C(8) C(9) C(14) 12.9(2)
C(8) C(9) C(10) C(11) 179.7(2)
C(8) C(9) C(14) C(13) -179.8(2)
C(10) C(9) C(14) C(13) -1.0(3)
C(14) C(9) C(10) C(11) 0.9(3)
C(9) C(10) C(11) C(12) -0.6(4)
C(10) C(11) C(12) C(13) 0.4(4)
C(11) C(12) C(13) C(14) -0.5(3)
C(12) C(13) C(14) C(9) 0.8(3)
